data_1575914
loop_
_publ_author_name
'Mang, Andr&#xe9;'
'Beltako, Katawoura'
'Kadriu, Besa'
'Linseis, Michael'
'Pauly, Fabian'
'Winter, Rainer F.'

_publ_section_title
;
 Break-junction studies on paddle-wheel complexes with four lateral anchor
 groups: small influence of metal-metal bond order.
;
_journal_issue 41
_journal_name_full Nanoscale
_journal_page_first 24226
_journal_page_last 24240
_journal_paper_doi 10.1039/d5nr01695a
_journal_volume 17
_journal_year 2025
_chemical_formula_moiety 'C20 H18 N2 S'
_chemical_formula_sum 'C20 H18 N2 S'
_chemical_formula_weight 318.42
_space_group_crystal_system triclinic
_space_group_IT_number 2
_space_group_name_Hall '-P 1'
_space_group_name_H-M_alt 'P -1'
_atom_sites_solution_hydrogens geom
_atom_sites_solution_primary dual
_audit_creation_date 2023-09-04
_audit_creation_method
;
Olex2 1.5
(compiled 2022.04.07 svn.rca3783a0 for OlexSys, GUI svn.r6498)
;
_audit_update_record
;
2025-04-01 deposited with the CCDC.	2025-09-17 downloaded from the CCDC.
;
_cell_angle_alpha 105.084(5)
_cell_angle_beta 93.119(5)
_cell_angle_gamma 118.450(5)
_cell_formula_units_Z 2
_cell_length_a 9.5662(6)
_cell_length_b 9.8044(7)
_cell_length_c 10.6648(7)
_cell_measurement_reflns_used 6910
_cell_measurement_temperature 100
_cell_measurement_theta_max 28.04
_cell_measurement_theta_min 2.47
_cell_volume 830.20(11)
_computing_cell_refinement
;
X-Area Recipe 1.33.0.0 (STOE, 2015)
;
_computing_data_collection
;
X-Area WinXpose 2.0.22.0 (STOE, 2016)
;
_computing_data_reduction
;
X-Area Integrate 1.74.2.0 (STOE, 2018)
X-Area LANA 1.75.3.0 (STOE, 2018)
;
_computing_molecular_graphics 'Olex2 1.5 (Dolomanov et al., 2009)'
_computing_publication_material
;
STOE & Cie GmbH, X-Area, software package for collecting single-crystal or
multi-domain crystal data on STOE area-detector diffractometers, for image 
processing, for the correction and scaling of reflection intensities and 
for outlier rejection, version 1.86, Darmstadt 2018
;
_computing_structure_refinement 'SHELXL 2019/2 (Sheldrick, 2015)'
_computing_structure_solution 'SHELXT  (Sheldrick, 2015)'
_diffrn_ambient_temperature 100
_diffrn_detector 'image plate (34 cm diameter)'
_diffrn_detector_area_resol_mean 6.67
_diffrn_detector_type 'STOE Imaging Plate'
_diffrn_measured_fraction_theta_full 0.995
_diffrn_measured_fraction_theta_max 0.990
_diffrn_measurement_details
;
 204 frames, detector distance = 80 mm
;
_diffrn_measurement_device '2-circle diffractometer'
_diffrn_measurement_device_type 'STOE IPDS 2T'
_diffrn_measurement_method 'rotation method, \w scans'
_diffrn_radiation_collimation '0.5 mm diameter, monocapillary'
_diffrn_radiation_monochromator 'plane graphite'
_diffrn_radiation_polarisn_norm 0
_diffrn_radiation_probe x-ray
_diffrn_radiation_type 'Mo K\a'
_diffrn_radiation_wavelength 0.71073
_diffrn_reflns_av_R_equivalents 0.0232
_diffrn_reflns_av_unetI/netI 0.0305
_diffrn_reflns_Laue_measured_fraction_full 0.995
_diffrn_reflns_Laue_measured_fraction_max 0.990
_diffrn_reflns_limit_h_max 12
_diffrn_reflns_limit_h_min -12
_diffrn_reflns_limit_k_max 12
_diffrn_reflns_limit_k_min -11
_diffrn_reflns_limit_l_max 13
_diffrn_reflns_limit_l_min -13
_diffrn_reflns_number 7105
_diffrn_reflns_point_group_measured_fraction_full 0.995
_diffrn_reflns_point_group_measured_fraction_max 0.990
_diffrn_reflns_theta_full 25.242
_diffrn_reflns_theta_max 27.546
_diffrn_reflns_theta_min 2.466
_diffrn_source 'Sealed Mo X-ray tube, 12 x 0.4 mm long-fine focus'
_diffrn_source_current 40
_diffrn_source_power 2.000
_diffrn_source_voltage 50
_exptl_absorpt_coefficient_mu 0.196
_exptl_absorpt_correction_T_max 0.9276
_exptl_absorpt_correction_T_min 0.6408
_exptl_absorpt_correction_type multi-scan
_exptl_absorpt_process_details
;
STOE LANA, absorption correction by scaling of reflection intensities.
J. Koziskova, F. Hahn, J. Richter, J. Kozisek, "Comparison of different
absorption corrections on the model structure of tetrakis(\m~2~-acetato)-
diaqua-di-copper(II)", Acta Chimica Slovaca, vol. 9, no. 2, 2016, pp. 136 - 140.
Afterwards a spherical absorption correction was performed within STOE LANA.
;
_exptl_crystal_colour colorless
_exptl_crystal_density_diffrn 1.274
_exptl_crystal_density_method 'not measured'
_exptl_crystal_description plate
_exptl_crystal_F_000 336
_exptl_crystal_size_max 0.8
_exptl_crystal_size_mid 0.8
_exptl_crystal_size_min 0.5
_refine_diff_density_max 0.342
_refine_diff_density_min -0.345
_refine_diff_density_rms 0.057
_refine_ls_extinction_coef 0.012(3)
_refine_ls_extinction_expression Fc^*^=kFc[1+0.001xFc^2^\l^3^/sin(2\q)]^-1/4^
_refine_ls_extinction_method 'SHELXL-2019/2 (Sheldrick 2019)'
_refine_ls_goodness_of_fit_ref 1.059
_refine_ls_hydrogen_treatment constr
_refine_ls_matrix_type full
_refine_ls_number_parameters 210
_refine_ls_number_reflns 3794
_refine_ls_number_restraints 0
_refine_ls_restrained_S_all 1.059
_refine_ls_R_factor_all 0.0587
_refine_ls_R_factor_gt 0.0395
_refine_ls_shift/su_max 0.001
_refine_ls_shift/su_mean 0.000
_refine_ls_structure_factor_coef Fsqd
_refine_ls_weighting_details 'w=1/[\s^2^(Fo^2^)+(0.0372P)^2^+0.6216P] where P=(Fo^2^+2Fc^2^)/3'
_refine_ls_weighting_scheme calc
_refine_ls_wR_factor_gt 0.0900
_refine_ls_wR_factor_ref 0.1072
_reflns_Friedel_coverage 0.000
_reflns_number_gt 2960
_reflns_number_total 3794
_reflns_threshold_expression 'I > 2\s(I)'
_cod_data_source_file d5nr01695a2.cif
_cod_data_source_block bk5_ligand
_cod_depositor_comments 'Adding full bibliography for 1575913--1575917.cif.'
_cod_original_cell_volume 830.20(10)
_cod_database_code 1575914
_shelx_shelxl_version_number 2019/2
_shelx_space_group_comment
;
The symmetry employed for this shelxl refinement is uniquely defined
by the following loop, which should always be used as a source of
symmetry information in preference to the above space-group names.
They are only intended as comments.
;
_shelx_estimated_absorpt_t_max 0.908
_shelx_estimated_absorpt_t_min 0.859
_olex2_refinement_description
;
1. Fixed Uiso
 At 1.2 times of:
  All C(H) groups, All N(H) groups
 At 1.5 times of:
  All C(H,H,H) groups
2.a Aromatic/amide H refined with riding coordinates:
 N2(H2), C1(H1), C2(H2A), C3(H3), C5(H5), C6(H6), C9(H9), C10(H10), C12(H12),
 C13(H13), C16(H16), C17(H17), C18(H18), C19(H19), C20(H20)
2.b Idealised Me refined as rotating group:
 C14(H14A,H14B,H14C)
;
_olex2_submission_special_instructions 'No special instructions were received'

loop_
_space_group_symop_operation_xyz
'x, y, z'
'-x, -y, -z'

loop_
_atom_site_label
_atom_site_type_symbol
_atom_site_fract_x
_atom_site_fract_y
_atom_site_fract_z
_atom_site_U_iso_or_equiv
_atom_site_adp_type
_atom_site_occupancy
_atom_site_site_symmetry_order
_atom_site_calc_flag
_atom_site_refinement_flags_posn
_atom_site_refinement_flags_adp
_atom_site_refinement_flags_occupancy
_atom_site_disorder_assembly
_atom_site_disorder_group
S1 S 1.11776(5) 0.84716(6) 0.27709(5) 0.03042(15) Uani 1 1 d . . . . .
N1 N 0.33387(17) 0.55348(17) 0.37829(14) 0.0218(3) Uani 1 1 d . . . . .
N2 N 0.49012(17) 0.79452(18) 0.55289(15) 0.0242(3) Uani 1 1 d . . . . .
H2 H 0.585110 0.880838 0.583441 0.029 Uiso 1 1 calc R U . . .
C1 C 0.2363(2) 0.2128(3) 0.00354(19) 0.0322(4) Uani 1 1 d . . . . .
H1 H 0.211180 0.135989 -0.079383 0.039 Uiso 1 1 calc R U . . .
C2 C 0.3057(2) 0.3772(3) 0.01677(19) 0.0325(4) Uani 1 1 d . . . . .
H2A H 0.327216 0.410855 -0.057343 0.039 Uiso 1 1 calc R U . . .
C3 C 0.3437(2) 0.4927(2) 0.14107(18) 0.0264(4) Uani 1 1 d . . . . .
H3 H 0.390945 0.603219 0.149506 0.032 Uiso 1 1 calc R U . . .
C4 C 0.31126(19) 0.4436(2) 0.25256(17) 0.0214(4) Uani 1 1 d . . . . .
C5 C 0.2411(2) 0.2775(2) 0.23742(18) 0.0228(4) Uani 1 1 d . . . . .
H5 H 0.218502 0.242626 0.310875 0.027 Uiso 1 1 calc R U . . .
C6 C 0.2045(2) 0.1630(2) 0.11284(18) 0.0275(4) Uani 1 1 d . . . . .
H6 H 0.158263 0.052430 0.103821 0.033 Uiso 1 1 calc R U . . .
C7 C 0.4722(2) 0.6811(2) 0.43557(17) 0.0207(3) Uani 1 1 d . . . . .
C8 C 0.63055(19) 0.7214(2) 0.39396(16) 0.0192(3) Uani 1 1 d . . . . .
C9 C 0.6755(2) 0.6029(2) 0.36378(17) 0.0208(3) Uani 1 1 d . . . . .
H9 H 0.605276 0.498696 0.367231 0.025 Uiso 1 1 calc R U . . .
C10 C 0.8231(2) 0.6377(2) 0.32868(17) 0.0206(3) Uani 1 1 d . . . . .
H10 H 0.852310 0.557821 0.310130 0.025 Uiso 1 1 calc R U . . .
C11 C 0.9276(2) 0.7922(2) 0.32123(16) 0.0205(3) Uani 1 1 d . . . . .
C12 C 0.8837(2) 0.9118(2) 0.35095(17) 0.0225(4) Uani 1 1 d . . . . .
H12 H 0.953286 1.015401 0.346029 0.027 Uiso 1 1 calc R U . . .
C13 C 0.7365(2) 0.8769(2) 0.38785(17) 0.0219(4) Uani 1 1 d . . . . .
H13 H 0.708494 0.957646 0.408588 0.026 Uiso 1 1 calc R U . . .
C14 C 1.0847(3) 0.6602(3) 0.1645(3) 0.0467(6) Uani 1 1 d . . . . .
H14A H 0.983482 0.608018 0.102207 0.070 Uiso 1 1 calc R U . . .
H14B H 1.080771 0.588977 0.212989 0.070 Uiso 1 1 calc R U . . .
H14C H 1.171841 0.682774 0.117673 0.070 Uiso 1 1 calc R U . . .
C15 C 0.3720(2) 0.7865(2) 0.62899(17) 0.0221(4) Uani 1 1 d . . . . .
C16 C 0.4256(2) 0.8603(3) 0.7656(2) 0.0383(5) Uani 1 1 d . . . . .
H16 H 0.535686 0.912244 0.803028 0.046 Uiso 1 1 calc R U . . .
C17 C 0.3164(3) 0.8572(3) 0.8466(2) 0.0463(6) Uani 1 1 d . . . . .
H17 H 0.353792 0.906765 0.938014 0.056 Uiso 1 1 calc R U . . .
C18 C 0.1528(2) 0.7813(3) 0.79279(19) 0.0315(4) Uani 1 1 d . . . . .
H18 H 0.079590 0.779181 0.847261 0.038 Uiso 1 1 calc R U . . .
C19 C 0.0994(2) 0.7084(2) 0.65681(18) 0.0232(4) Uani 1 1 d . . . . .
H19 H -0.010767 0.656907 0.619829 0.028 Uiso 1 1 calc R U . . .
C20 C 0.2077(2) 0.7109(2) 0.57419(18) 0.0221(4) Uani 1 1 d . . . . .
H20 H 0.170172 0.662079 0.482708 0.027 Uiso 1 1 calc R U . . .

loop_
_atom_site_aniso_label
_atom_site_aniso_U_11
_atom_site_aniso_U_22
_atom_site_aniso_U_33
_atom_site_aniso_U_23
_atom_site_aniso_U_13
_atom_site_aniso_U_12
S1 0.0198(2) 0.0266(2) 0.0375(3) 0.0046(2) 0.01212(19) 0.00848(19)
N1 0.0187(7) 0.0201(7) 0.0228(7) 0.0030(6) 0.0049(6) 0.0089(6)
N2 0.0148(7) 0.0198(7) 0.0294(8) 0.0000(6) 0.0056(6) 0.0064(6)
C1 0.0276(9) 0.0370(11) 0.0217(9) -0.0024(8) -0.0001(7) 0.0152(9)
C2 0.0262(9) 0.0428(11) 0.0233(9) 0.0110(9) 0.0035(7) 0.0136(9)
C3 0.0225(9) 0.0287(9) 0.0268(9) 0.0101(8) 0.0046(7) 0.0116(8)
C4 0.0140(7) 0.0238(8) 0.0244(9) 0.0044(7) 0.0039(6) 0.0100(7)
C5 0.0169(8) 0.0241(9) 0.0254(9) 0.0059(7) 0.0044(7) 0.0100(7)
C6 0.0228(9) 0.0245(9) 0.0295(10) 0.0008(8) 0.0008(7) 0.0121(8)
C7 0.0188(8) 0.0193(8) 0.0246(9) 0.0065(7) 0.0053(7) 0.0105(7)
C8 0.0153(7) 0.0196(8) 0.0192(8) 0.0039(6) 0.0017(6) 0.0077(6)
C9 0.0191(8) 0.0186(8) 0.0237(8) 0.0071(7) 0.0047(7) 0.0088(7)
C10 0.0211(8) 0.0208(8) 0.0219(8) 0.0058(7) 0.0041(7) 0.0126(7)
C11 0.0171(8) 0.0244(8) 0.0169(8) 0.0043(7) 0.0046(6) 0.0093(7)
C12 0.0202(8) 0.0186(8) 0.0245(9) 0.0068(7) 0.0050(7) 0.0067(7)
C13 0.0212(8) 0.0181(8) 0.0250(9) 0.0039(7) 0.0041(7) 0.0105(7)
C14 0.0318(11) 0.0386(12) 0.0576(15) -0.0028(11) 0.0185(10) 0.0171(10)
C15 0.0193(8) 0.0198(8) 0.0262(9) 0.0026(7) 0.0059(7) 0.0115(7)
C16 0.0212(9) 0.0518(13) 0.0293(10) -0.0073(9) -0.0011(8) 0.0200(9)
C17 0.0295(11) 0.0705(16) 0.0269(10) -0.0082(10) 0.0015(8) 0.0287(11)
C18 0.0254(9) 0.0401(11) 0.0298(10) 0.0045(9) 0.0087(8) 0.0204(9)
C19 0.0181(8) 0.0194(8) 0.0313(9) 0.0057(7) 0.0052(7) 0.0102(7)
C20 0.0206(8) 0.0185(8) 0.0249(9) 0.0035(7) 0.0033(7) 0.0101(7)

loop_
_atom_type_symbol
_atom_type_description
_atom_type_scat_dispersion_real
_atom_type_scat_dispersion_imag
_atom_type_scat_source
C C 0.0033 0.0016 'International Tables Vol C Tables 4.2.6.8 and 6.1.1.4'
H H 0.0000 0.0000 'International Tables Vol C Tables 4.2.6.8 and 6.1.1.4'
N N 0.0061 0.0033 'International Tables Vol C Tables 4.2.6.8 and 6.1.1.4'
S S 0.1246 0.1234 'International Tables Vol C Tables 4.2.6.8 and 6.1.1.4'

loop_
_geom_angle_atom_site_label_1
_geom_angle_atom_site_label_2
_geom_angle_atom_site_label_3
_geom_angle
_geom_angle_site_symmetry_1
_geom_angle_site_symmetry_3
_geom_angle_publ_flag
C11 S1 C14 103.38(9) . . ?
C7 N1 C4 121.17(14) . . ?
C7 N2 H2 116.0 . . ?
C7 N2 C15 128.05(14) . . ?
C15 N2 H2 116.0 . . ?
C2 C1 H1 120.0 . . ?
C6 C1 H1 120.0 . . ?
C6 C1 C2 119.96(18) . . ?
C1 C2 H2A 119.9 . . ?
C1 C2 C3 120.14(18) . . ?
C3 C2 H2A 119.9 . . ?
C2 C3 H3 119.8 . . ?
C4 C3 C2 120.42(18) . . ?
C4 C3 H3 119.8 . . ?
C3 C4 N1 122.59(16) . . ?
C3 C4 C5 118.68(16) . . ?
C5 C4 N1 118.51(15) . . ?
C4 C5 H5 119.8 . . ?
C4 C5 C6 120.47(17) . . ?
C6 C5 H5 119.8 . . ?
C1 C6 C5 120.33(18) . . ?
C1 C6 H6 119.8 . . ?
C5 C6 H6 119.8 . . ?
N1 C7 N2 120.75(15) . . ?
N1 C7 C8 126.64(15) . . ?
N2 C7 C8 112.48(14) . . ?
C9 C8 C7 119.58(15) . . ?
C9 C8 C13 118.95(15) . . ?
C13 C8 C7 121.45(15) . . ?
C8 C9 H9 119.5 . . ?
C10 C9 C8 121.00(16) . . ?
C10 C9 H9 119.5 . . ?
C9 C10 H10 120.1 . . ?
C9 C10 C11 119.88(15) . . ?
C11 C10 H10 120.1 . . ?
C10 C11 S1 122.93(13) . . ?
C10 C11 C12 119.62(15) . . ?
C12 C11 S1 117.44(13) . . ?
C11 C12 H12 119.9 . . ?
C13 C12 C11 120.25(16) . . ?
C13 C12 H12 119.9 . . ?
C8 C13 H13 119.9 . . ?
C12 C13 C8 120.28(16) . . ?
C12 C13 H13 119.9 . . ?
S1 C14 H14A 109.5 . . ?
S1 C14 H14B 109.5 . . ?
S1 C14 H14C 109.5 . . ?
H14A C14 H14B 109.5 . . ?
H14A C14 H14C 109.5 . . ?
H14B C14 H14C 109.5 . . ?
C16 C15 N2 117.29(16) . . ?
C20 C15 N2 123.49(16) . . ?
C20 C15 C16 119.22(16) . . ?
C15 C16 H16 119.8 . . ?
C17 C16 C15 120.47(18) . . ?
C17 C16 H16 119.8 . . ?
C16 C17 H17 119.7 . . ?
C18 C17 C16 120.60(19) . . ?
C18 C17 H17 119.7 . . ?
C17 C18 H18 120.5 . . ?
C17 C18 C19 118.96(18) . . ?
C19 C18 H18 120.5 . . ?
C18 C19 H19 119.5 . . ?
C18 C19 C20 121.08(16) . . ?
C20 C19 H19 119.5 . . ?
C15 C20 C19 119.66(16) . . ?
C15 C20 H20 120.2 . . ?
C19 C20 H20 120.2 . . ?

loop_
_geom_bond_atom_site_label_1
_geom_bond_atom_site_label_2
_geom_bond_distance
_geom_bond_site_symmetry_2
_geom_bond_publ_flag
S1 C11 1.7646(17) . ?
S1 C14 1.778(2) . ?
N1 C4 1.414(2) . ?
N1 C7 1.275(2) . ?
N2 H2 0.8600 . ?
N2 C7 1.379(2) . ?
N2 C15 1.411(2) . ?
C1 H1 0.9300 . ?
C1 C2 1.382(3) . ?
C1 C6 1.372(3) . ?
C2 H2A 0.9300 . ?
C2 C3 1.395(3) . ?
C3 H3 0.9300 . ?
C3 C4 1.392(3) . ?
C4 C5 1.392(2) . ?
C5 H5 0.9300 . ?
C5 C6 1.395(2) . ?
C6 H6 0.9300 . ?
C7 C8 1.497(2) . ?
C8 C9 1.391(2) . ?
C8 C13 1.394(2) . ?
C9 H9 0.9300 . ?
C9 C10 1.384(2) . ?
C10 H10 0.9300 . ?
C10 C11 1.389(2) . ?
C11 C12 1.393(2) . ?
C12 H12 0.9300 . ?
C12 C13 1.387(2) . ?
C13 H13 0.9300 . ?
C14 H14A 0.9600 . ?
C14 H14B 0.9600 . ?
C14 H14C 0.9600 . ?
C15 C16 1.388(3) . ?
C15 C20 1.387(2) . ?
C16 H16 0.9300 . ?
C16 C17 1.386(3) . ?
C17 H17 0.9300 . ?
C17 C18 1.380(3) . ?
C18 H18 0.9300 . ?
C18 C19 1.381(3) . ?
C19 H19 0.9300 . ?
C19 C20 1.392(2) . ?
C20 H20 0.9300 . ?

loop_
_geom_torsion_atom_site_label_1
_geom_torsion_atom_site_label_2
_geom_torsion_atom_site_label_3
_geom_torsion_atom_site_label_4
_geom_torsion
_geom_torsion_site_symmetry_1
_geom_torsion_site_symmetry_2
_geom_torsion_site_symmetry_3
_geom_torsion_site_symmetry_4
_geom_torsion_publ_flag
S1 C11 C12 C13 -179.25(13) . . . . ?
N1 C4 C5 C6 174.82(15) . . . . ?
N1 C7 C8 C9 -48.0(3) . . . . ?
N1 C7 C8 C13 133.66(19) . . . . ?
N2 C7 C8 C9 127.90(17) . . . . ?
N2 C7 C8 C13 -50.5(2) . . . . ?
N2 C15 C16 C17 -179.9(2) . . . . ?
N2 C15 C20 C19 179.86(16) . . . . ?
C1 C2 C3 C4 -0.4(3) . . . . ?
C2 C1 C6 C5 0.3(3) . . . . ?
C2 C3 C4 N1 -174.22(16) . . . . ?
C2 C3 C4 C5 0.3(3) . . . . ?
C3 C4 C5 C6 0.1(2) . . . . ?
C4 N1 C7 N2 174.62(16) . . . . ?
C4 N1 C7 C8 -9.8(3) . . . . ?
C4 C5 C6 C1 -0.4(3) . . . . ?
C6 C1 C2 C3 0.1(3) . . . . ?
C7 N1 C4 C3 -58.0(2) . . . . ?
C7 N1 C4 C5 127.53(18) . . . . ?
C7 N2 C15 C16 148.1(2) . . . . ?
C7 N2 C15 C20 -32.5(3) . . . . ?
C7 C8 C9 C10 -178.14(15) . . . . ?
C7 C8 C13 C12 179.00(16) . . . . ?
C8 C9 C10 C11 -1.0(3) . . . . ?
C9 C8 C13 C12 0.6(3) . . . . ?
C9 C10 C11 S1 -179.90(13) . . . . ?
C9 C10 C11 C12 0.9(3) . . . . ?
C10 C11 C12 C13 0.0(3) . . . . ?
C11 C12 C13 C8 -0.8(3) . . . . ?
C13 C8 C9 C10 0.3(3) . . . . ?
C14 S1 C11 C10 32.10(18) . . . . ?
C14 S1 C11 C12 -148.64(16) . . . . ?
C15 N2 C7 N1 4.0(3) . . . . ?
C15 N2 C7 C8 -172.13(16) . . . . ?
C15 C16 C17 C18 -0.2(4) . . . . ?
C16 C15 C20 C19 -0.8(3) . . . . ?
C16 C17 C18 C19 -0.1(4) . . . . ?
C17 C18 C19 C20 -0.1(3) . . . . ?
C18 C19 C20 C15 0.5(3) . . . . ?
C20 C15 C16 C17 0.6(3) . . . . ?
